data_4033902
loop_
_publ_author_name
'Lu, Bin'
'Wu, Xiaoyu'
'Li, Chengyang'
'Ding, Guangni'
'Li, Wanfang'
'Xie, Xiaomin'
'Zhang, Zhaoguo'

_publ_section_title
;
 Highly Diastereo- and Enantioselective Access to syn-\a-Amido \b-Hydroxy
 Esters via Ruthenium-Catalyzed Dynamic Kinetic Resolution-Asymmetric
 Hydrogenation.
;
_journal_issue 6
_journal_name_full 'The Journal of organic chemistry'
_journal_page_first 3201
_journal_page_last 3213
_journal_paper_doi 10.1021/acs.joc.8b03106
_journal_volume 84
_journal_year 2019
_chemical_absolute_configuration ad
_chemical_formula_moiety 'C13 H17 N O4 S'
_chemical_formula_sum 'C13 H17 N O4 S'
_chemical_formula_weight 283.34
_space_group_crystal_system monoclinic
_space_group_IT_number 4
_space_group_name_Hall 'P 2yb'
_space_group_name_H-M_alt 'P 1 21 1'
_atom_sites_solution_hydrogens mixed
_audit_creation_method SHELXL-2016/6
_cell_angle_alpha 90
_cell_angle_beta 96.1950(10)
_cell_angle_gamma 90
_cell_formula_units_Z 2
_cell_length_a 7.3786(2)
_cell_length_b 11.8974(3)
_cell_length_c 8.0186(2)
_cell_measurement_reflns_used 6230
_cell_measurement_temperature 173(2)
_cell_measurement_theta_max 66.60
_cell_measurement_theta_min 5.55
_cell_volume 699.81(3)
_computing_cell_refinement 'Bruker SAINT'
_computing_data_collection 'Bruker APEX2'
_computing_data_reduction 'Bruker SAINT'
_computing_molecular_graphics 'Bruker SHELXTL'
_computing_publication_material 'Bruker SHELXTL'
_computing_structure_refinement 'SHELXL-2014 (Sheldrick, 2014)'
_computing_structure_solution 'SHELXS-97 (Sheldrick 2008)'
_diffrn_ambient_temperature 173(2)
_diffrn_measured_fraction_theta_full 0.982
_diffrn_measured_fraction_theta_max 0.982
_diffrn_measurement_device_type 'CCD area detector'
_diffrn_measurement_method 'phi and omega scans'
_diffrn_radiation_type CuK\a
_diffrn_radiation_wavelength 1.54178
_diffrn_reflns_av_R_equivalents 0.0184
_diffrn_reflns_av_unetI/netI 0.0323
_diffrn_reflns_Laue_measured_fraction_full 0.982
_diffrn_reflns_Laue_measured_fraction_max 0.982
_diffrn_reflns_limit_h_max 8
_diffrn_reflns_limit_h_min -8
_diffrn_reflns_limit_k_max 14
_diffrn_reflns_limit_k_min -14
_diffrn_reflns_limit_l_max 9
_diffrn_reflns_limit_l_min -9
_diffrn_reflns_number 6345
_diffrn_reflns_point_group_measured_fraction_full 0.949
_diffrn_reflns_point_group_measured_fraction_max 0.949
_diffrn_reflns_theta_full 66.594
_diffrn_reflns_theta_max 66.594
_diffrn_reflns_theta_min 5.549
_diffrn_source 'sealed tube'
_exptl_absorpt_coefficient_mu 2.155
_exptl_absorpt_correction_type none
_exptl_crystal_colour colorless
_exptl_crystal_density_diffrn 1.345
_exptl_crystal_description block
_exptl_crystal_F_000 300
_exptl_crystal_size_max 0.05
_exptl_crystal_size_mid 0.04
_exptl_crystal_size_min 0.03
_refine_diff_density_max 0.184
_refine_diff_density_min -0.228
_refine_diff_density_rms 0.033
_refine_ls_abs_structure_details
;
 Flack x determined using 1039 quotients [(I+)-(I-)]/[(I+)+(I-)]
 (Parsons, Flack and Wagner, Acta Cryst. B69 (2013) 249-259).
;
_refine_ls_abs_structure_Flack 0.058(5)
_refine_ls_extinction_method none
_refine_ls_goodness_of_fit_ref 1.044
_refine_ls_hydrogen_treatment mixed
_refine_ls_matrix_type full
_refine_ls_number_parameters 181
_refine_ls_number_reflns 2344
_refine_ls_number_restraints 1
_refine_ls_restrained_S_all 1.044
_refine_ls_R_factor_all 0.0226
_refine_ls_R_factor_gt 0.0225
_refine_ls_shift/su_max 0.001
_refine_ls_shift/su_mean 0.000
_refine_ls_structure_factor_coef Fsqd
_refine_ls_weighting_details 'w=1/[\s^2^(Fo^2^)+(0.0379P)^2^+0.0623P] where P=(Fo^2^+2Fc^2^)/3'
_refine_ls_weighting_scheme calc
_refine_ls_wR_factor_gt 0.0617
_refine_ls_wR_factor_ref 0.0618
_reflns_Friedel_coverage 0.837
_reflns_Friedel_fraction_full 0.912
_reflns_Friedel_fraction_max 0.912
_reflns_number_gt 2321
_reflns_number_total 2344
_reflns_threshold_expression 'I > 2\s(I)'
_cod_data_source_file jo8b03106_si_002.cif
_cod_data_source_block a
_cod_original_sg_symbol_H-M 'P 21'
_cod_database_code 4033902
_shelx_shelxl_version_number 2016/6
_shelx_space_group_comment
;
The symmetry employed for this shelxl refinement is uniquely defined
by the following loop, which should always be used as a source of
symmetry information in preference to the above space-group names.
They are only intended as comments.
;

loop_
_space_group_symop_operation_xyz
'x, y, z'
'-x, y+1/2, -z'

loop_
_atom_site_label
_atom_site_type_symbol
_atom_site_fract_x
_atom_site_fract_y
_atom_site_fract_z
_atom_site_U_iso_or_equiv
_atom_site_adp_type
_atom_site_occupancy
_atom_site_site_symmetry_order
_atom_site_calc_flag
_atom_site_refinement_flags_posn
_atom_site_refinement_flags_adp
S1 S 0.84514(7) 0.27048(4) -0.09386(6) 0.02593(16) Uani 1 1 d . .
H1 H 0.637(4) 0.433(3) 0.701(4) 0.032(8) Uiso 1 1 d . .
N1 N 0.5655(2) 0.47432(16) 0.6548(2) 0.0210(4) Uani 1 1 d . .
O1 O 0.6124(2) 0.66454(13) 0.8552(2) 0.0296(4) Uani 1 1 d . .
O2 O 0.6650(2) 0.76993(14) 0.63351(17) 0.0267(3) Uani 1 1 d . .
O3 O 0.9262(2) 0.51468(14) 0.67744(18) 0.0236(3) Uani 1 1 d . .
H3 H 1.019(5) 0.515(3) 0.6656(17) 0.035 Uiso 1 1 calc R U
O4 O 0.27377(19) 0.52933(14) 0.6171(2) 0.0294(4) Uani 1 1 d . .
C1 C 0.3898(3) 0.46030(19) 0.6753(3) 0.0227(4) Uani 1 1 d . .
C2 C 0.3406(3) 0.3569(2) 0.7676(3) 0.0326(5) Uani 1 1 d . .
H2A H 0.230268 0.371338 0.822110 0.049 Uiso 1 1 calc R U
H2B H 0.441078 0.337329 0.852691 0.049 Uiso 1 1 calc R U
H2C H 0.318359 0.294532 0.688203 0.049 Uiso 1 1 calc R U
C3 C 0.6790(3) 0.86853(19) 0.7398(3) 0.0306(5) Uani 1 1 d . .
H3A H 0.716589 0.933073 0.675827 0.046 Uiso 1 1 calc R U
H3B H 0.769528 0.855174 0.836412 0.046 Uiso 1 1 calc R U
H3C H 0.560261 0.884116 0.779057 0.046 Uiso 1 1 calc R U
C4 C 0.6334(3) 0.67340(19) 0.7091(3) 0.0210(4) Uani 1 1 d . .
C5 C 0.6303(3) 0.57628(18) 0.5835(2) 0.0190(4) Uani 1 1 d . .
H5 H 0.546726 0.596310 0.481270 0.023 Uiso 1 1 calc R U
C6 C 0.8236(3) 0.55734(17) 0.5324(2) 0.0192(4) Uani 1 1 d . .
H6 H 0.875502 0.631834 0.504765 0.023 Uiso 1 1 calc R U
C7 C 0.8243(2) 0.48115(18) 0.3807(2) 0.0188(4) Uani 1 1 d . .
C8 C 0.8168(3) 0.52897(18) 0.2219(3) 0.0240(4) Uani 1 1 d . .
H8 H 0.810241 0.608385 0.210431 0.029 Uiso 1 1 calc R U
C9 C 0.8187(3) 0.46250(19) 0.0795(3) 0.0248(5) Uani 1 1 d . .
H9 H 0.812960 0.496606 -0.028029 0.030 Uiso 1 1 calc R U
C10 C 0.8289(3) 0.34618(18) 0.0943(3) 0.0207(4) Uani 1 1 d . .
C11 C 0.8354(3) 0.29717(17) 0.2526(3) 0.0239(5) Uani 1 1 d . .
H11 H 0.841331 0.217746 0.264169 0.029 Uiso 1 1 calc R U
C12 C 0.8333(3) 0.36499(19) 0.3937(2) 0.0234(5) Uani 1 1 d . .
H12 H 0.837971 0.331003 0.501312 0.028 Uiso 1 1 calc R U
C13 C 0.7703(4) 0.1314(2) -0.0455(3) 0.0392(6) Uani 1 1 d . .
H13A H 0.651231 0.135931 -0.002324 0.059 Uiso 1 1 calc R U
H13B H 0.858917 0.097294 0.039447 0.059 Uiso 1 1 calc R U
H13C H 0.759994 0.085292 -0.147364 0.059 Uiso 1 1 calc R U

loop_
_atom_site_aniso_label
_atom_site_aniso_U_11
_atom_site_aniso_U_22
_atom_site_aniso_U_33
_atom_site_aniso_U_23
_atom_site_aniso_U_13
_atom_site_aniso_U_12
S1 0.0307(3) 0.0252(3) 0.0228(2) -0.0049(2) 0.00679(18) 0.0003(2)
N1 0.0146(8) 0.0211(9) 0.0278(9) 0.0018(7) 0.0043(6) 0.0007(7)
O1 0.0379(9) 0.0291(9) 0.0232(8) 0.0002(6) 0.0100(6) 0.0021(7)
O2 0.0384(8) 0.0199(7) 0.0227(7) -0.0029(7) 0.0069(6) -0.0027(7)
O3 0.0134(6) 0.0365(9) 0.0211(7) -0.0005(6) 0.0030(5) 0.0010(6)
O4 0.0151(7) 0.0344(9) 0.0394(9) -0.0007(7) 0.0060(6) 0.0017(7)
C1 0.0197(10) 0.0264(11) 0.0231(10) -0.0063(8) 0.0072(8) -0.0030(8)
C2 0.0288(12) 0.0340(12) 0.0367(12) 0.0004(10) 0.0120(9) -0.0071(10)
C3 0.0420(13) 0.0205(11) 0.0299(11) -0.0059(9) 0.0062(9) -0.0012(10)
C4 0.0141(9) 0.0244(10) 0.0248(11) -0.0005(8) 0.0039(7) 0.0027(8)
C5 0.0154(9) 0.0205(10) 0.0213(10) 0.0009(8) 0.0029(7) -0.0005(8)
C6 0.0164(9) 0.0216(10) 0.0200(9) -0.0008(8) 0.0043(7) -0.0017(7)
C7 0.0137(9) 0.0216(10) 0.0219(10) -0.0005(8) 0.0048(7) -0.0008(7)
C8 0.0301(11) 0.0181(10) 0.0243(11) 0.0018(8) 0.0055(8) 0.0004(8)
C9 0.0318(11) 0.0239(11) 0.0191(10) 0.0011(8) 0.0042(8) 0.0005(9)
C10 0.0174(10) 0.0235(11) 0.0213(10) -0.0026(8) 0.0027(7) 0.0005(8)
C11 0.0279(11) 0.0182(11) 0.0260(10) 0.0014(7) 0.0047(8) 0.0033(8)
C12 0.0269(11) 0.0232(11) 0.0204(10) 0.0029(8) 0.0046(8) -0.0002(8)
C13 0.0521(16) 0.0274(12) 0.0409(14) -0.0123(10) 0.0173(12) -0.0065(11)

loop_
_atom_type_symbol
_atom_type_description
_atom_type_scat_dispersion_real
_atom_type_scat_dispersion_imag
_atom_type_scat_source
C C 0.0181 0.0091 'International Tables Vol C Tables 4.2.6.8 and 6.1.1.4'
H H 0.0000 0.0000 'International Tables Vol C Tables 4.2.6.8 and 6.1.1.4'
N N 0.0311 0.0180 'International Tables Vol C Tables 4.2.6.8 and 6.1.1.4'
O O 0.0492 0.0322 'International Tables Vol C Tables 4.2.6.8 and 6.1.1.4'
S S 0.3331 0.5567 'International Tables Vol C Tables 4.2.6.8 and 6.1.1.4'

loop_
_geom_angle_atom_site_label_1
_geom_angle_atom_site_label_2
_geom_angle_atom_site_label_3
_geom_angle
C10 S1 C13 103.50(11)
C1 N1 C5 121.42(19)
C1 N1 H1 118(2)
C5 N1 H1 119(2)
C4 O2 C3 115.86(16)
C6 O3 H3 109.5
O4 C1 N1 120.7(2)
O4 C1 C2 122.32(19)
N1 C1 C2 117.0(2)
C1 C2 H2A 109.5
C1 C2 H2B 109.5
H2A C2 H2B 109.5
C1 C2 H2C 109.5
H2A C2 H2C 109.5
H2B C2 H2C 109.5
O2 C3 H3A 109.5
O2 C3 H3B 109.5
H3A C3 H3B 109.5
O2 C3 H3C 109.5
H3A C3 H3C 109.5
H3B C3 H3C 109.5
O1 C4 O2 124.5(2)
O1 C4 C5 125.5(2)
O2 C4 C5 110.03(17)
N1 C5 C4 110.81(16)
N1 C5 C6 109.73(17)
C4 C5 C6 109.65(16)
N1 C5 H5 108.9
C4 C5 H5 108.9
C6 C5 H5 108.9
O3 C6 C7 113.42(17)
O3 C6 C5 105.24(16)
C7 C6 C5 112.57(16)
O3 C6 H6 108.5
C7 C6 H6 108.5
C5 C6 H6 108.5
C12 C7 C8 118.25(19)
C12 C7 C6 122.63(18)
C8 C7 C6 119.12(18)
C9 C8 C7 121.1(2)
C9 C8 H8 119.5
C7 C8 H8 119.5
C8 C9 C10 120.1(2)
C8 C9 H9 119.9
C10 C9 H9 119.9
C9 C10 C11 119.35(19)
C9 C10 S1 116.21(16)
C11 C10 S1 124.35(16)
C12 C11 C10 119.75(19)
C12 C11 H11 120.1
C10 C11 H11 120.1
C7 C12 C11 121.43(19)
C7 C12 H12 119.3
C11 C12 H12 119.3
S1 C13 H13A 109.5
S1 C13 H13B 109.5
H13A C13 H13B 109.5
S1 C13 H13C 109.5
H13A C13 H13C 109.5
H13B C13 H13C 109.5

loop_
_geom_bond_atom_site_label_1
_geom_bond_atom_site_label_2
_geom_bond_distance
S1 C10 1.772(2)
S1 C13 1.800(3)
N1 C1 1.335(3)
N1 C5 1.444(3)
N1 H1 0.79(3)
O1 C4 1.202(3)
O2 C4 1.331(3)
O2 C3 1.447(3)
O3 C6 1.412(2)
O3 H3 0.70(4)
O4 C1 1.241(3)
C1 C2 1.500(3)
C2 H2A 0.9800
C2 H2B 0.9800
C2 H2C 0.9800
C3 H3A 0.9800
C3 H3B 0.9800
C3 H3C 0.9800
C4 C5 1.531(3)
C5 C6 1.542(3)
C5 H5 1.0000
C6 C7 1.517(3)
C6 H6 1.0000
C7 C12 1.387(3)
C7 C8 1.391(3)
C8 C9 1.390(3)
C8 H8 0.9500
C9 C10 1.390(3)
C9 H9 0.9500
C10 C11 1.393(3)
C11 C12 1.391(3)
C11 H11 0.9500
C12 H12 0.9500
C13 H13A 0.9800
C13 H13B 0.9800
C13 H13C 0.9800
